data_7116403
loop_
_publ_author_name
'Dong-Hong Ren'
'Dan Qiu'
'Chun-Yan Pang'
'Zaijun Li'
'Zhi-Guo Gu'

_publ_section_title
;
 Chiral tetrahedral iron(II) cages: diastereoselective subcomponent
 self-assembly, structure interconversion and spin-crossover properties
;
_journal_name_full Chem.Commun.
_journal_page_first 788
_journal_paper_doi 10.1039/C4cc08041F
_journal_volume 51
_journal_year 2015
_chemical_absolute_configuration ad
_chemical_formula_moiety 'C168 H180 Cl12 Fe4 N36, 8(Cl O4), 3(C2 H3 N)'
_chemical_formula_sum 'C174 H189 Cl20 Fe4 N39 O32'
_chemical_formula_weight 4271.04
_chemical_name_systematic
; 
 ? 
;
_space_group_IT_number 146
_symmetry_cell_setting trigonal
_symmetry_space_group_name_Hall 'R 3'
_symmetry_space_group_name_H-M 'R 3 :H'
_atom_sites_solution_hydrogens geom
_atom_sites_solution_primary direct
_atom_sites_solution_secondary difmap
_audit_creation_method SHELXL-97
_cell_angle_alpha 90.00
_cell_angle_beta 90.00
_cell_angle_gamma 120.00
_cell_formula_units_Z 3
_cell_length_a 31.4702(14)
_cell_length_b 31.4702(14)
_cell_length_c 22.296(2)
_cell_measurement_reflns_used 4062
_cell_measurement_temperature 123(2)
_cell_measurement_theta_max 22.11
_cell_measurement_theta_min 2.18
_cell_volume 19123(2)
_computing_structure_refinement 'SHELXL-97 (Sheldrick, 2008)'
_computing_structure_solution 'SHELXS-97 (Sheldrick, 2008)'
_diffrn_ambient_temperature 123(2)
_diffrn_measured_fraction_theta_full 0.985
_diffrn_measured_fraction_theta_max 0.985
_diffrn_radiation_monochromator graphite
_diffrn_radiation_source 'fine-focus sealed tube'
_diffrn_radiation_type MoK\a
_diffrn_radiation_wavelength 0.71073
_diffrn_reflns_av_R_equivalents 0.0548
_diffrn_reflns_av_sigmaI/netI 0.0830
_diffrn_reflns_limit_h_max 37
_diffrn_reflns_limit_h_min -36
_diffrn_reflns_limit_k_max 39
_diffrn_reflns_limit_k_min -38
_diffrn_reflns_limit_l_max 9
_diffrn_reflns_limit_l_min -27
_diffrn_reflns_number 21930
_diffrn_reflns_theta_full 26.47
_diffrn_reflns_theta_max 26.47
_diffrn_reflns_theta_min 1.18
_exptl_absorpt_coefficient_mu 0.493
_exptl_absorpt_correction_T_max 0.8702
_exptl_absorpt_correction_T_min 0.8541
_exptl_absorpt_correction_type multi-scan
_exptl_absorpt_process_details 'SADABS (Bruker, 2000)'
_exptl_crystal_colour purple
_exptl_crystal_density_diffrn 1.113
_exptl_crystal_density_method 'not measured'
_exptl_crystal_description block
_exptl_crystal_F_000 6618
_exptl_crystal_size_max 0.33
_exptl_crystal_size_mid 0.30
_exptl_crystal_size_min 0.29
_platon_squeeze_details
;
;
_refine_diff_density_max 0.548
_refine_diff_density_min -0.643
_refine_diff_density_rms 0.080
_refine_ls_abs_structure_details 'Flack H D (1983), Acta Cryst. A39, 876-881'
_refine_ls_abs_structure_Flack 0.10(4)
_refine_ls_extinction_method none
_refine_ls_goodness_of_fit_ref 0.935
_refine_ls_hydrogen_treatment constr
_refine_ls_matrix_type full
_refine_ls_number_parameters 807
_refine_ls_number_reflns 9566
_refine_ls_number_restraints 191
_refine_ls_restrained_S_all 0.938
_refine_ls_R_factor_all 0.0943
_refine_ls_R_factor_gt 0.0639
_refine_ls_shift/su_max 0.000
_refine_ls_shift/su_mean 0.000
_refine_ls_structure_factor_coef Fsqd
_refine_ls_weighting_details 'calc w=1/[\s^2^(Fo^2^)+(0.1159P)^2^+0.0000P] where P=(Fo^2^+2Fc^2^)/3'
_refine_ls_weighting_scheme calc
_refine_ls_wR_factor_gt 0.1665
_refine_ls_wR_factor_ref 0.1805
_reflns_number_gt 6063
_reflns_number_total 9566
_reflns_threshold_expression >2sigma(I)
_cod_data_source_file c4cc08041f2.cif
_cod_data_source_block 3S
_cod_original_sg_symbol_Hall 'R3   '
_cod_original_sg_symbol_H-M 'R3   '
_cod_database_code 7116403

loop_
_symmetry_equiv_pos_as_xyz
'x, y, z'
'-y, x-y, z'
'-x+y, -x, z'
'x+2/3, y+1/3, z+1/3'
'-y+2/3, x-y+1/3, z+1/3'
'-x+y+2/3, -x+1/3, z+1/3'
'x+1/3, y+2/3, z+2/3'
'-y+1/3, x-y+2/3, z+2/3'
'-x+y+1/3, -x+2/3, z+2/3'

loop_
_atom_site_label
_atom_site_type_symbol
_atom_site_fract_x
_atom_site_fract_y
_atom_site_fract_z
_atom_site_U_iso_or_equiv
_atom_site_adp_type
_atom_site_occupancy
_atom_site_symmetry_multiplicity
_atom_site_calc_flag
_atom_site_refinement_flags
_atom_site_disorder_assembly
_atom_site_disorder_group
C9 C 0.2535(2) 0.2791(2) 0.8432(3) 0.0370(16) Uani 0.409(14) 1 d PDU A 1
H9A H 0.2680 0.2832 0.8842 0.044 Uiso 0.409(14) 1 calc PR A 1
C10 C 0.1546(6) 0.3347(6) 0.8548(8) 0.038(4) Uiso 0.409(14) 1 d PDU A 1
C11 C 0.1909(8) 0.3501(9) 0.8950(11) 0.077(8) Uiso 0.409(14) 1 d PDU A 1
H11A H 0.1948 0.3729 0.9254 0.093 Uiso 0.409(14) 1 calc PR A 1
C12 C 0.2234(8) 0.3315(9) 0.8911(10) 0.048(6) Uiso 0.409(14) 1 d PDU A 1
H12A H 0.2500 0.3424 0.9183 0.057 Uiso 0.409(14) 1 calc PR A 1
C13 C 0.2164(6) 0.2975(8) 0.8480(8) 0.044(6) Uiso 0.409(14) 1 d PDU A 1
C14 C 0.1825(5) 0.2866(7) 0.8041(8) 0.030(5) Uiso 0.409(14) 1 d PDU A 1
H14A H 0.1796 0.2653 0.7721 0.036 Uiso 0.409(14) 1 calc PR A 1
C15 C 0.1510(7) 0.3075(8) 0.8067(9) 0.052(5) Uiso 0.409(14) 1 d PDU A 1
H15A H 0.1284 0.3022 0.7753 0.063 Uiso 0.409(14) 1 calc PR A 1
Cl1 Cl 0.1130(3) 0.3572(3) 0.8607(5) 0.092(3) Uiso 0.409(14) 1 d PDU A 1
C16 C 0.2954(9) 0.3182(10) 0.8030(14) 0.065(11) Uiso 0.409(14) 1 d PDU A 1
H16A H 0.3208 0.3092 0.7974 0.097 Uiso 0.409(14) 1 calc PR A 1
H16B H 0.3098 0.3504 0.8224 0.097 Uiso 0.409(14) 1 calc PR A 1
H16C H 0.2820 0.3197 0.7639 0.097 Uiso 0.409(14) 1 calc PR A 1
C9' C 0.2535(2) 0.2791(2) 0.8432(3) 0.0370(16) Uani 0.591(14) 1 d PDU A 2
H9'A H 0.2633 0.2838 0.8864 0.044 Uiso 0.591(14) 1 calc PR A 2
C10' C 0.1491(5) 0.3257(5) 0.8274(6) 0.049(4) Uiso 0.591(14) 1 d PDU A 2
C11' C 0.1771(5) 0.3390(6) 0.8771(6) 0.050(4) Uiso 0.591(14) 1 d PDU A 2
H11B H 0.1725 0.3563 0.9091 0.060 Uiso 0.591(14) 1 calc PR A 2
C12' C 0.2134(7) 0.3258(7) 0.8786(8) 0.061(5) Uiso 0.591(14) 1 d PDU A 2
H12B H 0.2365 0.3374 0.9104 0.073 Uiso 0.591(14) 1 calc PR A 2
C13' C 0.2164(4) 0.2960(5) 0.8345(6) 0.037(4) Uiso 0.591(14) 1 d PDU A 2
C14' C 0.1856(5) 0.2819(5) 0.7861(7) 0.045(4) Uiso 0.591(14) 1 d PDU A 2
H14B H 0.1882 0.2627 0.7550 0.054 Uiso 0.591(14) 1 calc PR A 2
C15' C 0.1492(5) 0.2967(6) 0.7835(7) 0.065(4) Uiso 0.591(14) 1 d PDU A 2
H15B H 0.1259 0.2862 0.7518 0.078 Uiso 0.591(14) 1 calc PR A 2
Cl1' Cl 0.1071(2) 0.3475(2) 0.8249(4) 0.097(2) Uiso 0.591(14) 1 d PDU A 2
C16' C 0.2994(5) 0.3112(6) 0.8057(7) 0.031(4) Uiso 0.591(14) 1 d PDU A 2
H16D H 0.3234 0.3003 0.8115 0.047 Uiso 0.591(14) 1 calc PR A 2
H16E H 0.3138 0.3455 0.8184 0.047 Uiso 0.591(14) 1 calc PR A 2
H16F H 0.2904 0.3084 0.7632 0.047 Uiso 0.591(14) 1 calc PR A 2
C1 C 0.2219(3) 0.1486(3) 0.6579(3) 0.0393(17) Uani 1 1 d . . .
H1A H 0.2317 0.1259 0.6405 0.047 Uiso 1 1 calc R . .
H1B H 0.2512 0.1818 0.6591 0.047 Uiso 1 1 calc R . .
C2 C 0.1836(2) 0.1495(3) 0.6192(3) 0.0385(17) Uani 1 1 d . . .
H2A H 0.1545 0.1161 0.6186 0.046 Uiso 1 1 calc R . .
H2B H 0.1964 0.1573 0.5777 0.046 Uiso 1 1 calc R . .
C3 C 0.1666(2) 0.1861(2) 0.6379(3) 0.0365(16) Uani 1 1 d . . .
H3A H 0.1549 0.1794 0.6799 0.044 Uiso 1 1 calc R . .
H3B H 0.1951 0.2199 0.6363 0.044 Uiso 1 1 calc R . .
C4 C 0.1266(2) 0.1836(2) 0.5990(4) 0.0383(17) Uani 1 1 d . . .
H4A H 0.1203 0.2104 0.6101 0.046 Uiso 1 1 calc R . .
H4B H 0.1374 0.1884 0.5566 0.046 Uiso 1 1 calc R . .
C5 C 0.2086(2) 0.1611(3) 0.7672(3) 0.0352(16) Uani 1 1 d . . .
C6 C 0.1610(3) 0.0856(3) 0.7934(4) 0.0465(19) Uani 1 1 d . . .
H6A H 0.1406 0.0571 0.8165 0.056 Uiso 1 1 calc R . .
C7 C 0.1730(3) 0.0861(3) 0.7357(3) 0.0404(17) Uani 1 1 d . . .
H7A H 0.1617 0.0580 0.7107 0.048 Uiso 1 1 calc R . .
C8 C 0.2357(2) 0.2134(3) 0.7769(3) 0.0327(15) Uani 1 1 d . A .
H8A H 0.2556 0.2359 0.7468 0.039 Uiso 1 1 calc R . .
C17 C 0.0652(2) 0.0959(2) 0.5686(3) 0.0265(14) Uani 1 1 d . . .
C18 C 0.0137(2) 0.0740(2) 0.6421(3) 0.0316(15) Uani 1 1 d . . .
H18A H -0.0137 0.0548 0.6672 0.038 Uiso 1 1 calc R . .
C19 C 0.0489(2) 0.1217(2) 0.6519(3) 0.0319(15) Uani 1 1 d . . .
H19A H 0.0509 0.1414 0.6854 0.038 Uiso 1 1 calc R . .
C20 C 0.0860(3) 0.0895(3) 0.5157(3) 0.0335(16) Uani 1 1 d . . .
H20A H 0.1149 0.1147 0.4972 0.040 Uiso 1 1 calc R . .
C21 C 0.0795(2) 0.0293(2) 0.4422(3) 0.0311(15) Uani 1 1 d . . .
H21A H 0.0504 0.0052 0.4185 0.037 Uiso 1 1 calc R . .
C22 C 0.1535(3) -0.0457(3) 0.5010(4) 0.048(2) Uani 1 1 d . . .
C23 C 0.1602(3) -0.0052(3) 0.5336(4) 0.0449(18) Uani 1 1 d . . .
H23A H 0.1804 0.0053 0.5683 0.054 Uiso 1 1 calc R . .
C24 C 0.1362(2) 0.0196(3) 0.5139(3) 0.0366(16) Uani 1 1 d . . .
H24A H 0.1408 0.0479 0.5349 0.044 Uiso 1 1 calc R . .
C25 C 0.1059(2) 0.0033(2) 0.4641(3) 0.0284(14) Uani 1 1 d . . .
C26 C 0.1006(2) -0.0373(2) 0.4334(3) 0.0379(17) Uani 1 1 d . . .
H26A H 0.0806 -0.0483 0.3985 0.045 Uiso 1 1 calc R . .
C27 C 0.1243(3) -0.0624(3) 0.4531(4) 0.055(2) Uani 1 1 d . . .
H27A H 0.1196 -0.0909 0.4326 0.066 Uiso 1 1 calc R . .
C28 C 0.1122(3) 0.0724(3) 0.4003(3) 0.0434(18) Uani 1 1 d . . .
H28A H 0.0938 0.0881 0.3863 0.065 Uiso 1 1 calc R . .
H28B H 0.1220 0.0601 0.3657 0.065 Uiso 1 1 calc R . .
H28C H 0.1414 0.0964 0.4221 0.065 Uiso 1 1 calc R . .
C29 C 0.0508(3) 0.2229(3) 0.9017(4) 0.057(2) Uani 1 1 d . . .
H29A H 0.0735 0.2504 0.9278 0.068 Uiso 1 1 calc R . .
H29B H 0.0393 0.2367 0.8699 0.068 Uiso 1 1 calc R . .
C30 C 0.0086(3) 0.1889(4) 0.9375(4) 0.063(3) Uani 1 1 d . . .
H30A H -0.0147 0.1617 0.9114 0.076 Uiso 1 1 calc R . .
H30B H -0.0083 0.2062 0.9524 0.076 Uiso 1 1 calc R . .
C31 C 0.0220(3) 0.1667(4) 0.9922(4) 0.064(2) Uani 1 1 d . . .
H31A H 0.0399 0.1503 0.9778 0.077 Uiso 1 1 calc R . .
H31B H 0.0439 0.1935 1.0197 0.077 Uiso 1 1 calc R . .
C32 C -0.0235(3) 0.1299(3) 1.0263(4) 0.057(2) Uani 1 1 d . . .
H32A H -0.0134 0.1197 1.0631 0.069 Uiso 1 1 calc R . .
H32B H -0.0425 0.1457 1.0385 0.069 Uiso 1 1 calc R . .
C33 C 0.1192(3) 0.2011(3) 0.8929(3) 0.0366(16) Uani 1 1 d . A .
C34 C 0.0946(3) 0.1544(3) 0.8150(3) 0.0394(17) Uani 1 1 d . A .
H34A H 0.0923 0.1326 0.7840 0.047 Uiso 1 1 calc R . .
C35 C 0.0633(3) 0.1720(3) 0.8240(3) 0.049(2) Uani 1 1 d . . .
H35A H 0.0354 0.1647 0.8002 0.059 Uiso 1 1 calc R . .
C36 C 0.1492(3) 0.2224(3) 0.9452(3) 0.0450(19) Uani 1 1 d . A .
H36A H 0.1434 0.2416 0.9734 0.054 Uiso 1 1 calc R . .
C37 C 0.2163(3) 0.2319(3) 1.0046(3) 0.052(2) Uani 1 1 d . A .
H37A H 0.2504 0.2420 0.9914 0.063 Uiso 1 1 calc R . .
C38 C 0.1744(4) 0.1176(4) 1.1332(4) 0.076(3) Uani 1 1 d . . .
C39 C 0.2220(5) 0.1488(5) 1.1236(4) 0.081(3) Uani 1 1 d . . .
H39A H 0.2462 0.1467 1.1467 0.097 Uiso 1 1 calc R . .
C40 C 0.2353(3) 0.1832(4) 1.0811(4) 0.061(2) Uani 1 1 d . . .
H40A H 0.2691 0.2043 1.0727 0.074 Uiso 1 1 calc R . .
C41 C 0.1998(3) 0.1887(3) 1.0485(3) 0.0432(18) Uani 1 1 d . . .
C42 C 0.1527(3) 0.1593(3) 1.0615(3) 0.051(2) Uani 1 1 d . . .
H42A H 0.1282 0.1632 1.0417 0.061 Uiso 1 1 calc R . .
C43 C 0.1391(4) 0.1217(3) 1.1055(4) 0.065(2) Uani 1 1 d . . .
H43A H 0.1056 0.1001 1.1149 0.078 Uiso 1 1 calc R . .
C44 C 0.2181(4) 0.2746(3) 1.0370(4) 0.071(3) Uani 1 1 d . . .
H44A H 0.2289 0.3023 1.0093 0.106 Uiso 1 1 calc R . .
H44B H 0.2411 0.2842 1.0706 0.106 Uiso 1 1 calc R . .
H44C H 0.1853 0.2652 1.0523 0.106 Uiso 1 1 calc R . .
C45 C -0.0960(3) 0.0755(3) 0.9597(3) 0.0435(19) Uani 1 1 d . . .
C46 C -0.0788(3) 0.0194(3) 0.9374(4) 0.0450(18) Uani 1 1 d . . .
H46A H -0.0804 -0.0089 0.9201 0.054 Uiso 1 1 calc R . .
C47 C -0.0439(3) 0.0505(3) 0.9742(4) 0.051(2) Uani 1 1 d . . .
H47A H -0.0161 0.0486 0.9873 0.061 Uiso 1 1 calc R . .
C48 C -0.1244(3) 0.0995(3) 0.9556(3) 0.0432(18) Uani 1 1 d . . .
H48A H -0.1158 0.1292 0.9761 0.052 Uiso 1 1 calc R . .
C49 C -0.1935(3) 0.1003(3) 0.9109(3) 0.0411(17) Uani 1 1 d . . .
H49A H -0.2286 0.0733 0.9105 0.049 Uiso 1 1 calc R . .
C50 C -0.1662(5) 0.1687(4) 0.7393(4) 0.073(3) Uani 1 1 d . . .
C51 C -0.2133(5) 0.1458(4) 0.7633(5) 0.077(3) Uani 1 1 d . . .
H51A H -0.2395 0.1461 0.7425 0.093 Uiso 1 1 calc R . .
C52 C -0.2205(3) 0.1240(3) 0.8155(4) 0.060(2) Uani 1 1 d . . .
H52A H -0.2529 0.1071 0.8312 0.072 Uiso 1 1 calc R . .
C53 C -0.1824(3) 0.1242(3) 0.8496(3) 0.0422(18) Uani 1 1 d . . .
C54 C -0.1357(3) 0.1497(3) 0.8263(3) 0.0450(18) Uani 1 1 d . . .
H54A H -0.1091 0.1518 0.8490 0.054 Uiso 1 1 calc R . .
C55 C -0.1264(4) 0.1722(3) 0.7715(4) 0.058(2) Uani 1 1 d . . .
H55A H -0.0940 0.1896 0.7558 0.070 Uiso 1 1 calc R . .
C56 C -0.1890(4) 0.1375(3) 0.9588(4) 0.064(2) Uani 1 1 d . . .
H56A H -0.1963 0.1219 0.9984 0.096 Uiso 1 1 calc R . .
H56B H -0.2123 0.1487 0.9500 0.096 Uiso 1 1 calc R . .
H56C H -0.1555 0.1657 0.9586 0.096 Uiso 1 1 calc R . .
Cl2 Cl 0.18222(9) -0.07735(9) 0.52763(13) 0.0728(7) Uani 1 1 d . . .
Cl3 Cl 0.15750(17) 0.07024(14) 1.18630(14) 0.1230(13) Uani 1 1 d . . .
Cl4 Cl -0.15636(17) 0.19727(14) 0.66931(13) 0.1233(13) Uani 1 1 d . . .
Cl5 Cl 0.31501(8) 0.29752(8) 0.62383(10) 0.0591(6) Uani 1 1 d . . .
Cl6 Cl 0.34897(13) 0.89622(11) 0.36947(15) 0.0922(9) Uani 1 1 d . . .
Cl7 Cl 1.0000 0.0000 0.80239(13) 0.0405(7) Uani 1 3 d S . .
Fe1 Fe 0.18746(4) 0.17160(4) 0.88382(5) 0.0366(3) Uani 1 1 d . . .
Fe2 Fe 0.0000 0.0000 0.54036(7) 0.0264(4) Uani 1 3 d S . .
N1 N 0.2036(2) 0.1329(2) 0.7188(3) 0.0363(13) Uani 1 1 d . . .
N2 N 0.18360(19) 0.1337(2) 0.8140(3) 0.0335(13) Uani 1 1 d . . .
N3 N 0.2309(2) 0.2272(2) 0.8298(2) 0.0378(14) Uani 1 1 d . . .
N4 N 0.08030(19) 0.13569(19) 0.6050(2) 0.0320(13) Uani 1 1 d . . .
N5 N 0.02435(19) 0.05858(19) 0.5903(2) 0.0279(12) Uani 1 1 d . . .
N6 N 0.06074(18) 0.04457(19) 0.4953(2) 0.0251(11) Uani 1 1 d . . .
N7 N 0.0789(3) 0.2017(2) 0.8730(3) 0.0522(18) Uani 1 1 d . . .
N8 N 0.1304(2) 0.1739(2) 0.8590(3) 0.0399(14) Uani 1 1 d . . .
N9 N 0.1837(2) 0.2136(2) 0.9504(3) 0.0418(15) Uani 1 1 d . . .
N10 N -0.0552(2) 0.0857(3) 0.9895(3) 0.0483(16) Uani 1 1 d . . .
N11 N -0.1126(2) 0.0346(2) 0.9283(3) 0.0430(15) Uani 1 1 d . . .
N12 N -0.1629(2) 0.0772(2) 0.9215(3) 0.0405(14) Uani 1 1 d . . .
O1 O 0.3192(2) 0.2684(2) 0.6685(3) 0.0682(17) Uani 1 1 d . . .
O2 O 0.3582(3) 0.3408(3) 0.6171(4) 0.134(4) Uani 1 1 d . . .
O3 O 0.2919(4) 0.2733(4) 0.5730(3) 0.149(5) Uani 1 1 d . . .
O4 O 0.2799(3) 0.3103(4) 0.6465(5) 0.124(3) Uani 1 1 d . . .
O5 O 0.3933(4) 0.8926(4) 0.3588(5) 0.144(4) Uani 1 1 d . . .
O6 O 0.3336(4) 0.8833(5) 0.4338(4) 0.143(4) Uani 1 1 d . . .
O7 O 0.3122(4) 0.8582(5) 0.3374(4) 0.143(4) Uani 1 1 d . . .
O9 O 1.0000 0.0000 0.8666(5) 0.088(4) Uani 1 3 d S . .
O10 O 0.9784(4) 0.0255(4) 0.7807(4) 0.128(3) Uani 1 1 d . . .
O8 O 0.3589(5) 0.9457(4) 0.3550(7) 0.203(6) Uani 1 1 d . . .
N13 N 0.1838(3) 0.1917(3) 0.4641(4) 0.074(2) Uani 1 1 d . . .
C57 C 0.2213(3) 0.2110(3) 0.4446(4) 0.051(2) Uani 1 1 d . . .
C58 C 0.2717(4) 0.2378(4) 0.4215(6) 0.093(4) Uani 1 1 d . . .
H58A H 0.2838 0.2162 0.4107 0.112 Uiso 1 1 d R . .
H58B H 0.2749 0.2585 0.3881 0.112 Uiso 1 1 d R . .
H58C H 0.2921 0.2586 0.4532 0.112 Uiso 1 1 d R . .
Cl8 Cl 0.9917(3) 1.0017(4) 0.10929(15) 0.0363(14) Uiso 0.33 1 d PD . .
O11 O 0.9487(6) 0.9717(7) 0.0794(8) 0.067(6) Uiso 0.33 1 d PD . .
O12 O 0.9803(5) 0.9973(8) 0.1731(6) 0.067(6) Uiso 0.33 1 d PD . .
O13 O 1.0286(6) 0.9902(6) 0.1017(9) 0.077(8) Uiso 0.33 1 d PD . .
O14 O 1.0093(8) 1.0518(7) 0.0964(10) 0.090(10) Uiso 0.33 1 d PD . .

loop_
_atom_site_aniso_label
_atom_site_aniso_U_11
_atom_site_aniso_U_22
_atom_site_aniso_U_33
_atom_site_aniso_U_23
_atom_site_aniso_U_13
_atom_site_aniso_U_12
C9 0.043(4) 0.025(4) 0.034(3) -0.005(3) -0.008(3) 0.011(3)
C9' 0.043(4) 0.025(4) 0.034(3) -0.005(3) -0.008(3) 0.011(3)
C1 0.032(4) 0.043(4) 0.042(4) 0.001(3) 0.007(3) 0.018(4)
C2 0.025(4) 0.050(5) 0.036(4) 0.000(3) 0.004(3) 0.015(3)
C3 0.031(4) 0.029(4) 0.043(4) -0.014(3) 0.000(3) 0.009(3)
C4 0.032(4) 0.019(4) 0.056(4) -0.002(3) 0.001(3) 0.007(3)
C5 0.033(4) 0.040(4) 0.030(3) -0.004(3) -0.002(3) 0.017(3)
C6 0.045(5) 0.037(4) 0.056(5) 0.006(4) -0.005(4) 0.019(4)
C7 0.049(5) 0.035(4) 0.034(4) -0.013(3) -0.012(3) 0.019(4)
C8 0.028(4) 0.042(4) 0.024(3) 0.001(3) -0.005(3) 0.015(3)
C17 0.024(3) 0.028(4) 0.030(3) -0.002(3) -0.004(3) 0.015(3)
C18 0.031(4) 0.037(4) 0.025(3) -0.006(3) 0.000(3) 0.016(3)
C19 0.030(4) 0.029(4) 0.039(4) -0.001(3) -0.002(3) 0.017(3)
C20 0.042(4) 0.040(4) 0.028(3) 0.007(3) 0.000(3) 0.028(4)
C21 0.029(4) 0.032(4) 0.035(3) -0.005(3) 0.006(3) 0.017(3)
C22 0.037(5) 0.054(5) 0.061(5) 0.012(4) 0.010(4) 0.028(4)
C23 0.034(4) 0.049(5) 0.049(4) -0.002(4) -0.010(3) 0.019(4)
C24 0.037(4) 0.036(4) 0.047(4) -0.002(3) -0.001(3) 0.026(4)
C25 0.023(3) 0.028(4) 0.033(3) -0.006(3) 0.004(3) 0.011(3)
C26 0.017(3) 0.034(4) 0.053(4) -0.006(3) 0.001(3) 0.005(3)
C27 0.049(5) 0.043(5) 0.080(6) -0.025(4) -0.005(5) 0.029(4)
C28 0.043(4) 0.054(5) 0.033(4) 0.001(3) 0.012(3) 0.025(4)
C29 0.062(6) 0.045(5) 0.069(5) 0.011(4) 0.015(5) 0.031(5)
C30 0.045(5) 0.100(7) 0.049(5) 0.008(5) 0.005(4) 0.040(5)
C31 0.057(6) 0.077(6) 0.049(5) 0.000(5) 0.002(4) 0.025(5)
C32 0.053(5) 0.065(6) 0.042(4) -0.005(4) -0.013(4) 0.021(5)
C33 0.036(4) 0.030(4) 0.045(4) -0.004(3) -0.002(3) 0.018(3)
C34 0.039(4) 0.039(4) 0.038(4) -0.006(3) -0.004(3) 0.017(4)
C35 0.037(4) 0.048(5) 0.048(4) 0.005(4) -0.004(3) 0.010(4)
C36 0.051(5) 0.026(4) 0.042(4) 0.003(3) 0.010(4) 0.007(4)
C37 0.045(5) 0.051(5) 0.036(4) -0.011(4) -0.013(3) 0.005(4)
C38 0.088(8) 0.100(8) 0.038(5) 0.007(5) -0.006(5) 0.045(7)
C39 0.094(9) 0.119(10) 0.057(6) -0.006(6) -0.034(6) 0.073(8)
C40 0.044(5) 0.092(7) 0.054(5) -0.014(5) -0.017(4) 0.038(5)
C41 0.049(5) 0.037(4) 0.040(4) -0.010(3) -0.007(4) 0.019(4)
C42 0.049(5) 0.057(5) 0.033(4) 0.003(4) -0.002(3) 0.017(4)
C43 0.069(6) 0.067(6) 0.048(5) 0.005(4) -0.014(5) 0.026(5)
C44 0.082(7) 0.067(6) 0.052(5) -0.013(5) -0.015(5) 0.029(5)
C45 0.033(4) 0.062(5) 0.031(4) 0.011(4) 0.010(3) 0.021(4)
C46 0.034(4) 0.048(5) 0.059(5) -0.006(4) -0.004(4) 0.025(4)
C47 0.035(4) 0.069(6) 0.053(5) 0.009(4) 0.005(4) 0.029(4)
C48 0.040(4) 0.064(5) 0.025(3) -0.004(3) 0.005(3) 0.026(4)
C49 0.040(4) 0.054(5) 0.038(4) 0.001(3) 0.004(3) 0.030(4)
C50 0.124(9) 0.062(6) 0.049(5) 0.006(4) 0.001(6) 0.060(7)
C51 0.112(9) 0.070(7) 0.066(6) -0.021(5) -0.028(6) 0.058(7)
C52 0.053(5) 0.055(6) 0.079(6) -0.011(5) -0.015(5) 0.031(5)
C53 0.056(5) 0.047(5) 0.035(4) 0.003(3) 0.007(3) 0.035(4)
C54 0.052(5) 0.050(5) 0.046(4) -0.003(4) 0.001(4) 0.035(4)
C55 0.069(6) 0.069(6) 0.056(5) 0.011(4) 0.021(5) 0.049(5)
C56 0.077(6) 0.071(6) 0.072(6) -0.005(5) 0.003(5) 0.058(6)
Cl2 0.0707(16) 0.0767(16) 0.0984(18) 0.0010(14) -0.0103(14) 0.0574(14)
Cl3 0.184(4) 0.128(3) 0.0696(18) 0.0196(18) -0.027(2) 0.088(3)
Cl4 0.217(4) 0.120(3) 0.0610(16) 0.0246(17) 0.007(2) 0.106(3)
Cl5 0.0533(13) 0.0487(12) 0.0596(12) 0.0182(10) -0.0080(10) 0.0137(11)
Cl6 0.118(2) 0.0764(19) 0.096(2) -0.0071(16) -0.0022(19) 0.0590(19)
Cl7 0.0425(11) 0.0425(11) 0.0363(15) 0.000 0.000 0.0213(6)
Fe1 0.0331(6) 0.0330(6) 0.0329(5) -0.0005(4) -0.0012(4) 0.0085(5)
Fe2 0.0260(5) 0.0260(5) 0.0270(7) 0.000 0.000 0.0130(3)
N1 0.027(3) 0.034(3) 0.040(3) -0.004(3) -0.009(3) 0.010(3)
N2 0.022(3) 0.035(3) 0.042(3) 0.005(3) -0.002(2) 0.012(3)
N3 0.041(4) 0.038(3) 0.033(3) -0.003(3) -0.007(3) 0.018(3)
N4 0.028(3) 0.028(3) 0.038(3) 0.000(2) 0.004(2) 0.013(3)
N5 0.024(3) 0.033(3) 0.035(3) 0.005(2) 0.002(2) 0.020(3)
N6 0.023(3) 0.032(3) 0.022(2) -0.001(2) -0.002(2) 0.015(3)
N7 0.076(5) 0.038(4) 0.049(4) 0.006(3) 0.015(4) 0.033(4)
N8 0.033(3) 0.034(3) 0.040(3) 0.002(3) 0.012(3) 0.008(3)
N9 0.033(4) 0.045(4) 0.031(3) -0.001(3) -0.001(3) 0.007(3)
N10 0.029(3) 0.065(5) 0.043(3) 0.005(3) 0.000(3) 0.018(3)
N11 0.044(4) 0.050(4) 0.033(3) 0.003(3) 0.006(3) 0.022(3)
N12 0.042(4) 0.050(4) 0.036(3) 0.004(3) 0.003(3) 0.028(3)
O1 0.078(4) 0.065(4) 0.067(4) 0.026(3) 0.004(3) 0.041(4)
O2 0.065(5) 0.110(6) 0.128(7) 0.068(6) -0.038(5) -0.032(4)
O3 0.145(8) 0.135(8) 0.049(4) 0.012(5) -0.021(5) -0.017(6)
O4 0.116(7) 0.156(8) 0.156(9) 0.024(7) 0.009(6) 0.110(7)
O5 0.154(9) 0.163(9) 0.168(10) 0.004(8) 0.023(8) 0.119(8)
O6 0.127(8) 0.216(11) 0.093(7) -0.025(7) 0.012(6) 0.091(8)
O7 0.122(8) 0.192(11) 0.095(7) -0.025(7) -0.002(6) 0.063(8)
O9 0.102(6) 0.102(6) 0.061(7) 0.000 0.000 0.051(3)
O10 0.223(10) 0.165(8) 0.088(5) 0.021(6) 0.005(6) 0.166(9)
O8 0.271(14) 0.099(7) 0.284(17) 0.082(10) 0.086(13) 0.126(9)
N13 0.070(6) 0.056(5) 0.069(5) 0.002(4) 0.023(4) 0.011(4)
C57 0.043(5) 0.030(4) 0.056(5) 0.003(4) 0.012(4) -0.001(4)
C58 0.094(8) 0.053(6) 0.112(9) -0.013(6) 0.042(7) 0.021(6)

loop_
_atom_type_symbol
_atom_type_description
_atom_type_scat_dispersion_real
_atom_type_scat_dispersion_imag
_atom_type_scat_source
C C 0.0033 0.0016 'International Tables Vol C Tables 4.2.6.8 and 6.1.1.4'
H H 0.0000 0.0000 'International Tables Vol C Tables 4.2.6.8 and 6.1.1.4'
N N 0.0061 0.0033 'International Tables Vol C Tables 4.2.6.8 and 6.1.1.4'
O O 0.0106 0.0060 'International Tables Vol C Tables 4.2.6.8 and 6.1.1.4'
Cl Cl 0.1484 0.1585 'International Tables Vol C Tables 4.2.6.8 and 6.1.1.4'
Fe Fe 0.3463 0.8444 'International Tables Vol C Tables 4.2.6.8 and 6.1.1.4'

loop_
_geom_angle_atom_site_label_1
_geom_angle_atom_site_label_2
_geom_angle_atom_site_label_3
_geom_angle
_geom_angle_site_symmetry_1
_geom_angle_site_symmetry_3
N3 C9 C13 113.7(9) . .
N3 C9 C16 121.0(13) . .
C13 C9 C16 104.0(12) . .
N3 C9 H9A 105.7 . .
C13 C9 H9A 105.7 . .
C16 C9 H9A 105.7 . .
C11 C10 C15 123.4(13) . .
C11 C10 Cl1 118.3(10) . .
C15 C10 Cl1 117.9(10) . .
C10 C11 C12 118.3(14) . .
C10 C11 H11A 120.9 . .
C12 C11 H11A 120.9 . .
C13 C12 C11 120.1(14) . .
C13 C12 H12A 120.0 . .
C11 C12 H12A 120.0 . .
C14 C13 C12 120.0(13) . .
C14 C13 C9 120.1(11) . .
C12 C13 C9 119.0(10) . .
C13 C14 C15 119.3(13) . .
C13 C14 H14A 120.3 . .
C15 C14 H14A 120.3 . .
C10 C15 C14 117.7(13) . .
C10 C15 H15A 121.1 . .
C14 C15 H15A 121.1 . .
C9 C16 H16A 109.5 . .
C9 C16 H16B 109.5 . .
H16A C16 H16B 109.5 . .
C9 C16 H16C 109.5 . .
H16A C16 H16C 109.5 . .
H16B C16 H16C 109.5 . .
C15' C10' C11' 126.1(11) . .
C15' C10' Cl1' 119.9(9) . .
C11' C10' Cl1' 113.9(9) . .
C10' C11' C12' 115.6(11) . .
C10' C11' H11B 122.2 . .
C12' C11' H11B 122.2 . .
C13' C12' C11' 121.6(12) . .
C13' C12' H12B 119.2 . .
C11' C12' H12B 119.2 . .
C14' C13' C12' 120.0(11) . .
C13' C14' C15' 118.5(11) . .
C13' C14' H14B 120.8 . .
C15' C14' H14B 120.8 . .
C10' C15' C14' 117.7(11) . .
C10' C15' H15B 121.1 . .
C14' C15' H15B 121.1 . .
H16D C16' H16E 109.5 . .
H16D C16' H16F 109.5 . .
H16E C16' H16F 109.5 . .
N1 C1 C2 111.1(5) . .
N1 C1 H1A 109.4 . .
C2 C1 H1A 109.4 . .
N1 C1 H1B 109.4 . .
C2 C1 H1B 109.4 . .
H1A C1 H1B 108.0 . .
C1 C2 C3 116.0(6) . .
C1 C2 H2A 108.3 . .
C3 C2 H2A 108.3 . .
C1 C2 H2B 108.3 . .
C3 C2 H2B 108.3 . .
H2A C2 H2B 107.4 . .
C4 C3 C2 113.4(5) . .
C4 C3 H3A 108.9 . .
C2 C3 H3A 108.9 . .
C4 C3 H3B 108.9 . .
C2 C3 H3B 108.9 . .
H3A C3 H3B 107.7 . .
N4 C4 C3 111.9(6) . .
N4 C4 H4A 109.2 . .
C3 C4 H4A 109.2 . .
N4 C4 H4B 109.2 . .
C3 C4 H4B 109.2 . .
H4A C4 H4B 107.9 . .
N2 C5 N1 111.3(6) . .
N2 C5 C8 116.2(6) . .
N1 C5 C8 132.4(6) . .
C7 C6 N2 108.5(7) . .
C7 C6 H6A 125.8 . .
N2 C6 H6A 125.8 . .
C6 C7 N1 108.9(6) . .
C6 C7 H7A 125.5 . .
N1 C7 H7A 125.5 . .
N3 C8 C5 114.8(6) . .
N3 C8 H8A 122.6 . .
C5 C8 H8A 122.6 . .
N5 C17 N4 109.6(5) . .
N5 C17 C20 119.4(6) . .
N4 C17 C20 131.0(6) . .
N5 C18 C19 108.7(6) . .
N5 C18 H18A 125.7 . .
C19 C18 H18A 125.7 . .
N4 C19 C18 107.0(6) . .
N4 C19 H19A 126.5 . .
C18 C19 H19A 126.5 . .
N6 C20 C17 111.8(6) . .
N6 C20 H20A 124.1 . .
C17 C20 H20A 124.1 . .
N6 C21 C25 109.3(5) . .
N6 C21 C28 113.1(5) . .
C25 C21 C28 111.5(5) . .
N6 C21 H21A 107.5 . .
C25 C21 H21A 107.5 . .
C28 C21 H21A 107.5 . .
C27 C22 C23 122.5(7) . .
C27 C22 Cl2 119.9(7) . .
C23 C22 Cl2 117.4(6) . .
C22 C23 C24 118.1(7) . .
C22 C23 H23A 120.9 . .
C24 C23 H23A 120.9 . .
C25 C24 C23 120.5(6) . .
C25 C24 H24A 119.7 . .
C23 C24 H24A 119.7 . .
C26 C25 C24 118.7(6) . .
C26 C25 C21 119.8(6) . .
C24 C25 C21 121.5(6) . .
C25 C26 C27 120.9(7) . .
C25 C26 H26A 119.5 . .
C27 C26 H26A 119.5 . .
C22 C27 C26 119.1(7) . .
C22 C27 H27A 120.5 . .
C26 C27 H27A 120.5 . .
C21 C28 H28A 109.5 . .
C21 C28 H28B 109.5 . .
H28A C28 H28B 109.5 . .
C21 C28 H28C 109.5 . .
H28A C28 H28C 109.5 . .
H28B C28 H28C 109.5 . .
C30 C29 N7 115.7(7) . .
C30 C29 H29A 108.4 . .
N7 C29 H29A 108.4 . .
C30 C29 H29B 108.4 . .
N7 C29 H29B 108.4 . .
H29A C29 H29B 107.4 . .
C29 C30 C31 113.8(7) . .
C29 C30 H30A 108.8 . .
C31 C30 H30A 108.8 . .
C29 C30 H30B 108.8 . .
C31 C30 H30B 108.8 . .
H30A C30 H30B 107.7 . .
C32 C31 C30 111.6(7) . .
C32 C31 H31A 109.3 . .
C30 C31 H31A 109.3 . .
C32 C31 H31B 109.3 . .
C30 C31 H31B 109.3 . .
H31A C31 H31B 108.0 . .
N10 C32 C31 111.9(7) . .
N10 C32 H32A 109.2 . .
C31 C32 H32A 109.2 . .
N10 C32 H32B 109.2 . .
C31 C32 H32B 109.2 . .
H32A C32 H32B 107.9 . .
N8 C33 N7 112.2(6) . .
N8 C33 C36 116.3(7) . .
N7 C33 C36 131.4(7) . .
C35 C34 N8 107.9(6) . .
C35 C34 H34A 126.0 . .
N8 C34 H34A 126.0 . .
N7 C35 C34 108.1(7) . .
N7 C35 H35A 126.0 . .
C34 C35 H35A 126.0 . .
N9 C36 C33 114.1(7) . .
N9 C36 H36A 122.9 . .
C33 C36 H36A 122.9 . .
N9 C37 C44 116.4(7) . .
N9 C37 C41 108.0(6) . .
C44 C37 C41 109.3(7) . .
N9 C37 H37A 107.6 . .
C44 C37 H37A 107.6 . .
C41 C37 H37A 107.6 . .
C43 C38 C39 122.4(10) . .
C43 C38 Cl3 118.6(9) . .
C39 C38 Cl3 118.9(8) . .
C38 C39 C40 119.5(9) . .
C38 C39 H39A 120.3 . .
C40 C39 H39A 120.3 . .
C39 C40 C41 121.0(9) . .
C39 C40 H40A 119.5 . .
C41 C40 H40A 119.5 . .
C42 C41 C40 118.4(8) . .
C42 C41 C37 121.4(7) . .
C40 C41 C37 119.7(7) . .
C41 C42 C43 119.7(8) . .
C41 C42 H42A 120.1 . .
C43 C42 H42A 120.1 . .
C38 C43 C42 118.7(9) . .
C38 C43 H43A 120.7 . .
C42 C43 H43A 120.7 . .
C37 C44 H44A 109.5 . .
C37 C44 H44B 109.5 . .
H44A C44 H44B 109.5 . .
C37 C44 H44C 109.5 . .
H44A C44 H44C 109.5 . .
H44B C44 H44C 109.5 . .
N11 C45 N10 111.4(7) . .
N11 C45 C48 115.5(7) . .
N10 C45 C48 133.1(8) . .
C47 C46 N11 109.5(7) . .
C47 C46 H46A 125.2 . .
N11 C46 H46A 125.2 . .
C46 C47 N10 107.1(7) . .
C46 C47 H47A 126.4 . .
N10 C47 H47A 126.4 . .
N12 C48 C45 114.4(7) . .
N12 C48 H48A 122.8 . .
C45 C48 H48A 122.8 . .
N12 C49 C53 110.0(6) . .
N12 C49 C56 115.2(6) . .
C53 C49 C56 109.6(6) . .
N12 C49 H49A 107.2 . .
C53 C49 H49A 107.2 . .
C56 C49 H49A 107.2 . .
C51 C50 C55 121.7(9) . .
C51 C50 Cl4 118.5(9) . .
C55 C50 Cl4 119.7(9) . .
C52 C51 C50 118.1(10) . .
C52 C51 H51A 120.9 . .
C50 C51 H51A 120.9 . .
C51 C52 C53 123.4(10) . .
C51 C52 H52A 118.3 . .
C53 C52 H52A 118.3 . .
C54 C53 C52 117.0(7) . .
C54 C53 C49 123.0(7) . .
C52 C53 C49 119.9(7) . .
C55 C54 C53 121.9(8) . .
C55 C54 H54A 119.1 . .
C53 C54 H54A 119.1 . .
C54 C55 C50 117.8(9) . .
C54 C55 H55A 121.1 . .
C50 C55 H55A 121.1 . .
C49 C56 H56A 109.5 . .
C49 C56 H56B 109.5 . .
H56A C56 H56B 109.5 . .
C49 C56 H56C 109.5 . .
H56A C56 H56C 109.5 . .
H56B C56 H56C 109.5 . .
O3 Cl5 O2 117.0(6) . .
O3 Cl5 O1 115.1(6) . .
O2 Cl5 O1 111.0(4) . .
O3 Cl5 O4 100.4(7) . .
O2 Cl5 O4 106.1(7) . .
O1 Cl5 O4 105.6(5) . .
O7 Cl6 O8 116.8(9) . .
O7 Cl6 O5 105.3(7) . .
O8 Cl6 O5 109.8(8) . .
O7 Cl6 O6 104.1(7) . .
O8 Cl6 O6 111.5(8) . .
O5 Cl6 O6 108.8(7) . .
O10 Cl7 O10 108.3(4) 2_645 3_765
O10 Cl7 O10 108.3(4) 2_645 .
O10 Cl7 O10 108.3(4) 3_765 .
O10 Cl7 O9 110.6(4) 2_645 .
O10 Cl7 O9 110.6(4) 3_765 .
O10 Cl7 O9 110.6(4) . .
N8 Fe1 N11 90.4(3) . 3
N8 Fe1 N2 91.2(2) . .
N11 Fe1 N2 90.6(2) 3 .
N8 Fe1 N12 170.4(3) . 3
N11 Fe1 N12 80.9(3) 3 3
N2 Fe1 N12 93.1(2) . 3
N8 Fe1 N3 92.1(2) . .
N11 Fe1 N3 172.1(3) 3 .
N2 Fe1 N3 81.9(2) . .
N12 Fe1 N3 97.0(2) 3 .
N8 Fe1 N9 80.0(3) . .
N11 Fe1 N9 91.5(2) 3 .
N2 Fe1 N9 170.9(3) . .
N12 Fe1 N9 95.9(3) 3 .
N3 Fe1 N9 96.2(2) . .
N5 Fe2 N5 90.7(2) . 3
N5 Fe2 N5 90.7(2) . 2
N5 Fe2 N5 90.7(2) 3 2
N5 Fe2 N6 80.6(2) . .
N5 Fe2 N6 92.3(2) 3 .
N5 Fe2 N6 170.8(2) 2 .
N5 Fe2 N6 170.8(2) . 3
N5 Fe2 N6 80.6(2) 3 3
N5 Fe2 N6 92.3(2) 2 3
N6 Fe2 N6 96.71(19) . 3
N5 Fe2 N6 92.3(2) . 2
N5 Fe2 N6 170.8(2) 3 2
N5 Fe2 N6 80.6(2) 2 2
N6 Fe2 N6 96.71(19) . 2
N6 Fe2 N6 96.71(19) 3 2
C7 N1 C5 106.1(6) . .
C7 N1 C1 125.0(6) . .
C5 N1 C1 128.5(6) . .
C5 N2 C6 105.1(6) . .
C5 N2 Fe1 113.4(4) . .
C6 N2 Fe1 141.3(5) . .
C8 N3 C9 119.6(6) . .
C8 N3 Fe1 113.6(5) . .
C9 N3 Fe1 126.6(4) . .
C19 N4 C17 107.5(5) . .
C19 N4 C4 125.8(6) . .
C17 N4 C4 126.2(5) . .
C17 N5 C18 107.3(5) . .
C17 N5 Fe2 112.2(4) . .
C18 N5 Fe2 140.5(5) . .
C20 N6 C21 119.6(5) . .
C20 N6 Fe2 115.9(4) . .
C21 N6 Fe2 124.4(4) . .
C33 N7 C35 105.9(6) . .
C33 N7 C29 129.3(7) . .
C35 N7 C29 124.2(8) . .
C33 N8 C34 105.9(6) . .
C33 N8 Fe1 114.9(5) . .
C34 N8 Fe1 139.2(5) . .
C36 N9 C37 119.2(7) . .
C36 N9 Fe1 114.6(5) . .
C37 N9 Fe1 126.1(5) . .
C45 N10 C47 106.9(7) . .
C45 N10 C32 128.0(7) . .
C47 N10 C32 124.7(7) . .
C45 N11 C46 105.0(6) . .
C45 N11 Fe1 115.1(5) . 2
C46 N11 Fe1 139.8(5) . 2
C48 N12 C49 119.1(6) . .
C48 N12 Fe1 114.0(5) . 2
C49 N12 Fe1 126.7(5) . 2
N13 C57 C58 177.3(10) . .
C57 C58 H58A 112.2 . .
C57 C58 H58B 112.3 . .
H58A C58 H58B 109.8 . .
C57 C58 H58C 107.3 . .
H58A C58 H58C 107.5 . .
H58B C58 H58C 107.5 . .
Cl8 Cl8 Cl8 59.987(14) 3_675 2_765
Cl8 Cl8 O13 139(3) 3_675 3_675
Cl8 Cl8 O13 81(3) 2_765 3_675
Cl8 Cl8 O13 70(3) 3_675 2_765
Cl8 Cl8 O13 129(3) 2_765 2_765
O13 Cl8 O13 144.2(14) 3_675 2_765
Cl8 Cl8 O11 144.3(16) 3_675 .
Cl8 Cl8 O11 97(2) 2_765 .
O13 Cl8 O11 25.1(14) 3_675 .
O13 Cl8 O11 120.0(15) 2_765 .
Cl8 Cl8 O13 35(2) 3_675 .
Cl8 Cl8 O13 27(2) 2_765 .
O13 Cl8 O13 104.9(10) 3_675 .
O13 Cl8 O13 102.1(9) 2_765 .
O11 Cl8 O13 115.4(10) . .
Cl8 Cl8 O14 139(2) 3_675 2_765
Cl8 Cl8 O14 80(2) 2_765 2_765
O13 Cl8 O14 1.8(18) 3_675 2_765
O13 Cl8 O14 143.5(14) 2_765 2_765
O11 Cl8 O14 24.0(12) . 2_765
O13 Cl8 O14 104.2(13) . 2_765
Cl8 Cl8 O14 79(2) 3_675 .
Cl8 Cl8 O14 137(2) 2_765 .
O13 Cl8 O14 135.3(15) 3_675 .
O13 Cl8 O14 9.3(14) 2_765 .
O11 Cl8 O14 111.7(10) . .
O13 Cl8 O14 110.6(12) . .
O14 Cl8 O14 134.8(9) 2_765 .
Cl8 Cl8 O12 102.5(6) 3_675 .
Cl8 Cl8 O12 95.9(9) 2_765 .
O13 Cl8 O12 90.2(14) 3_675 .
O13 Cl8 O12 103.9(17) 2_765 .
O11 Cl8 O12 107.2(9) . .
O13 Cl8 O12 107.0(9) . .
O14 Cl8 O12 91.9(14) 2_765 .
O14 Cl8 O12 104.1(9) . .
Cl8 Cl8 O11 64(2) 3_675 3_675
Cl8 Cl8 O11 117.1(19) 2_765 3_675
O13 Cl8 O11 138.6(13) 3_675 3_675
O13 Cl8 O11 18.5(15) 2_765 3_675
O11 Cl8 O11 113.8(12) . 3_675
O13 Cl8 O11 90.9(12) . 3_675
O14 Cl8 O11 137.3(12) 2_765 3_675
O14 Cl8 O11 22.4(11) . 3_675
O12 Cl8 O11 121.8(14) . 3_675
Cl8 Cl8 O12 65.7(8) 3_675 3_675
Cl8 Cl8 O12 86.8(10) 2_765 3_675
O13 Cl8 O12 125.3(14) 3_675 3_675
O13 Cl8 O12 81.2(14) 2_765 3_675
O11 Cl8 O12 145.5(10) . 3_675
O13 Cl8 O12 82.3(13) . 3_675
O14 Cl8 O12 127.0(12) 2_765 3_675
O14 Cl8 O12 86.4(12) . 3_675
O12 Cl8 O12 38.4(8) . 3_675
O11 Cl8 O12 94.2(10) 3_675 3_675
Cl8 Cl8 O12 75.3(10) 3_675 2_765
Cl8 Cl8 O12 60.1(5) 2_765 2_765
O13 Cl8 O12 94.3(19) 3_675 2_765
O13 Cl8 O12 117.0(13) 2_765 2_765
O11 Cl8 O12 119.0(13) . 2_765
O13 Cl8 O12 70.0(10) . 2_765
O14 Cl8 O12 95.6(10) 2_765 2_765
O14 Cl8 O12 122.7(13) . 2_765
O12 Cl8 O12 37.5(8) . 2_765
O11 Cl8 O12 127.1(12) 3_675 2_765
O12 Cl8 O12 36.4(7) 3_675 2_765
O14 O11 O13 42.1(18) 2_765 3_675
O14 O11 Cl8 81(2) 2_765 .
O13 O11 Cl8 39(2) 3_675 .
O14 O11 Cl8 68.3(19) 2_765 2_765
O13 O11 Cl8 30(2) 3_675 2_765
Cl8 O11 Cl8 19.2(5) . 2_765
O14 O11 Cl8 81.8(19) 2_765 3_675
O13 O11 Cl8 41(2) 3_675 3_675
Cl8 O11 Cl8 9.4(4) . 3_675
Cl8 O11 Cl8 14.4(4) 2_765 3_675
O12 O12 O12 60.004(3) 3_675 2_765
O12 O12 Cl8 78.0(6) 3_675 .
O12 O12 Cl8 81.2(5) 2_765 .
O12 O12 Cl8 74.6(6) 3_675 2_765
O12 O12 Cl8 63.6(5) 2_765 2_765
Cl8 O12 Cl8 18.4(4) . 2_765
O12 O12 Cl8 61.3(4) 3_675 3_675
O12 O12 Cl8 69.1(6) 2_765 3_675
Cl8 O12 Cl8 17.5(4) . 3_675
Cl8 O12 Cl8 17.9(3) 2_765 3_675
O12 O12 O13 109.0(7) 3_675 3_675
O12 O12 O13 86.4(15) 2_765 3_675
Cl8 O12 O13 33.5(7) . 3_675
Cl8 O12 O13 34.9(7) 2_765 3_675
Cl8 O12 O13 48.2(5) 3_675 3_675
O14 O13 O11 61(4) 3_675 2_765
O14 O13 Cl8 174(6) 3_675 2_765
O11 O13 Cl8 116(3) 2_765 2_765
O14 O13 Cl8 149(5) 3_675 3_675
O11 O13 Cl8 131(3) 2_765 3_675
Cl8 O13 Cl8 29.4(8) 2_765 3_675
O14 O13 Cl8 163(4) 3_675 .
O11 O13 Cl8 121(3) 2_765 .
Cl8 O13 Cl8 13.7(9) 2_765 .
Cl8 O13 Cl8 16.4(8) 3_675 .
O14 O13 O12 129(5) 3_675 2_765
O11 O13 O12 139(3) 2_765 2_765
Cl8 O13 O12 56.4(10) 2_765 2_765
Cl8 O13 O12 63.9(11) 3_675 2_765
Cl8 O13 O12 61.8(8) . 2_765
O13 O14 O11 77(4) 2_765 3_675
O13 O14 Cl8 4(4) 2_765 3_675
O11 O14 Cl8 75(2) 3_675 3_675
O13 O14 Cl8 22(3) 2_765 .
O11 O14 Cl8 89(2) 3_675 .
Cl8 O14 Cl8 20.6(5) 3_675 .
O13 O14 Cl8 13(3) 2_765 2_765
O11 O14 Cl8 80(2) 3_675 2_765
Cl8 O14 Cl8 10.5(5) 3_675 2_765
Cl8 O14 Cl8 10.8(6) . 2_765

loop_
_geom_bond_atom_site_label_1
_geom_bond_atom_site_label_2
_geom_bond_distance
_geom_bond_site_symmetry_2
C9 N3 1.450(8) .
C9 C13 1.544(13) .
C9 C16 1.561(17) .
C9 H9A 1.0000 .
C10 C11 1.338(14) .
C10 C15 1.343(14) .
C10 Cl1 1.777(13) .
C11 C12 1.412(14) .
C11 H11A 0.9500 .
C12 C13 1.371(14) .
C12 H12A 0.9500 .
C13 C14 1.360(13) .
C14 C15 1.440(14) .
C14 H14A 0.9500 .
C15 H15A 0.9500 .
C16 H16A 0.9800 .
C16 H16B 0.9800 .
C16 H16C 0.9800 .
C10' C15' 1.339(13) .
C10' C11' 1.345(13) .
C10' Cl1' 1.766(12) .
C11' C12' 1.397(13) .
C11' H11B 0.9500 .
C12' C13' 1.395(12) .
C12' H12B 0.9500 .
C13' C14' 1.366(12) .
C14' C15' 1.437(13) .
C14' H14B 0.9500 .
C15' H15B 0.9500 .
C16' H16D 0.9800 .
C16' H16E 0.9800 .
C16' H16F 0.9800 .
C1 N1 1.460(9) .
C1 C2 1.494(9) .
C1 H1A 0.9900 .
C1 H1B 0.9900 .
C2 C3 1.551(10) .
C2 H2A 0.9900 .
C2 H2B 0.9900 .
C3 C4 1.497(10) .
C3 H3A 0.9900 .
C3 H3B 0.9900 .
C4 N4 1.488(8) .
C4 H4A 0.9900 .
C4 H4B 0.9900 .
C5 N2 1.332(8) .
C5 N1 1.355(8) .
C5 C8 1.443(10) .
C6 C7 1.339(11) .
C6 N2 1.390(9) .
C6 H6A 0.9500 .
C7 N1 1.352(9) .
C7 H7A 0.9500 .
C8 N3 1.290(8) .
C8 H8A 0.9500 .
C17 N5 1.325(8) .
C17 N4 1.362(8) .
C17 C20 1.412(9) .
C18 N5 1.358(8) .
C18 C19 1.367(9) .
C18 H18A 0.9500 .
C19 N4 1.352(8) .
C19 H19A 0.9500 .
C20 N6 1.309(8) .
C20 H20A 0.9500 .
C21 N6 1.504(8) .
C21 C25 1.508(9) .
C21 C28 1.541(10) .
C21 H21A 1.0000 .
C22 C27 1.334(12) .
C22 C23 1.388(11) .
C22 Cl2 1.750(8) .
C23 C24 1.401(10) .
C23 H23A 0.9500 .
C24 C25 1.385(9) .
C24 H24A 0.9500 .
C25 C26 1.383(9) .
C26 C27 1.400(11) .
C26 H26A 0.9500 .
C27 H27A 0.9500 .
C28 H28A 0.9800 .
C28 H28B 0.9800 .
C28 H28C 0.9800 .
C29 C30 1.458(11) .
C29 N7 1.491(10) .
C29 H29A 0.9900 .
C29 H29B 0.9900 .
C30 C31 1.566(12) .
C30 H30A 0.9900 .
C30 H30B 0.9900 .
C31 C32 1.519(12) .
C31 H31A 0.9900 .
C31 H31B 0.9900 .
C32 N10 1.488(10) .
C32 H32A 0.9900 .
C32 H32B 0.9900 .
C33 N8 1.313(9) .
C33 N7 1.354(10) .
C33 C36 1.438(10) .
C34 C35 1.367(11) .
C34 N8 1.383(9) .
C34 H34A 0.9500 .
C35 N7 1.358(10) .
C35 H35A 0.9500 .
C36 N9 1.257(9) .
C36 H36A 0.9500 .
C37 N9 1.501(9) .
C37 C44 1.503(12) .
C37 C41 1.538(11) .
C37 H37A 1.0000 .
C38 C43 1.334(14) .
C38 C39 1.334(14) .
C38 Cl3 1.764(10) .
C39 C40 1.339(13) .
C39 H39A 0.9500 .
C40 C41 1.414(11) .
C40 H40A 0.9500 .
C41 C42 1.328(11) .
C42 C43 1.427(11) .
C42 H42A 0.9500 .
C43 H43A 0.9500 .
C44 H44A 0.9800 .
C44 H44B 0.9800 .
C44 H44C 0.9800 .
C45 N11 1.322(10) .
C45 N10 1.332(9) .
C45 C48 1.434(11) .
C46 C47 1.327(11) .
C46 N11 1.381(9) .
C46 H46A 0.9500 .
C47 N10 1.367(10) .
C47 H47A 0.9500 .
C48 N12 1.300(9) .
C48 H48A 0.9500 .
C49 N12 1.486(9) .
C49 C53 1.515(10) .
C49 C56 1.540(11) .
C49 H49A 1.0000 .
C50 C51 1.392(15) .
C50 C55 1.398(14) .
C50 Cl4 1.750(10) .
C51 C52 1.313(14) .
C51 H51A 0.9500 .
C52 C53 1.416(11) .
C52 H52A 0.9500 .
C53 C54 1.377(11) .
C54 C55 1.369(11) .
C54 H54A 0.9500 .
C55 H55A 0.9500 .
C56 H56A 0.9800 .
C56 H56B 0.9800 .
C56 H56C 0.9800 .
Cl5 O3 1.356(8) .
Cl5 O2 1.369(7) .
Cl5 O1 1.402(6) .
Cl5 O4 1.444(8) .
Cl6 O7 1.377(10) .
Cl6 O8 1.462(9) .
Cl6 O5 1.474(10) .
Cl6 O6 1.503(10) .
Cl7 O10 1.375(7) 2_645
Cl7 O10 1.375(7) 3_765
Cl7 O10 1.375(7) .
Cl7 O9 1.431(12) .
Fe1 N8 1.916(6) .
Fe1 N11 1.919(6) 3
Fe1 N2 1.928(6) .
Fe1 N12 1.995(6) 3
Fe1 N3 1.998(6) .
Fe1 N9 2.028(6) .
Fe2 N5 1.952(5) .
Fe2 N5 1.952(5) 3
Fe2 N5 1.952(5) 2
Fe2 N6 1.987(5) .
Fe2 N6 1.987(5) 3
Fe2 N6 1.987(5) 2
N11 Fe1 1.919(6) 2
N12 Fe1 1.995(6) 2
N13 C57 1.111(10) .
C57 C58 1.467(12) .
C58 H58A 0.9600 .
C58 H58B 0.9601 .
C58 H58C 0.9599 .
Cl8 Cl8 0.505(10) 3_675
Cl8 Cl8 0.505(10) 2_765
Cl8 O13 0.96(2) 3_675
Cl8 O13 1.014(19) 2_765
Cl8 O11 1.374(15) .
Cl8 O13 1.388(16) .
Cl8 O14 1.41(2) 2_765
Cl8 O14 1.414(16) .
Cl8 O12 1.456(13) .
Cl8 O11 1.52(2) 3_675
Cl8 O12 1.590(14) 3_675
Cl8 O12 1.641(13) 2_765
O11 O14 0.58(3) 2_765
O11 O13 0.646(19) 3_675
O11 Cl8 1.52(2) 2_765
O11 Cl8 1.808(16) 3_675
O12 O12 1.01(2) 3_675
O12 O12 1.01(2) 2_765
O12 Cl8 1.590(14) 2_765
O12 Cl8 1.641(13) 3_675
O12 O13 1.75(2) 3_675
O13 O14 0.444(19) 3_675
O13 O11 0.646(19) 2_765
O13 Cl8 0.96(2) 2_765
O13 Cl8 1.014(19) 3_675
O13 O12 1.75(2) 2_765
O14 O13 0.444(19) 2_765
O14 O11 0.58(3) 3_675
O14 Cl8 1.41(2) 3_675
O14 Cl8 1.818(19) 2_765

loop_
_platon_squeeze_void_nr
_platon_squeeze_void_average_x
_platon_squeeze_void_average_y
_platon_squeeze_void_average_z
_platon_squeeze_void_volume
_platon_squeeze_void_count_electrons
_platon_squeeze_void_content
1 -0.006 -0.002 0.719 6519 2049 ' '
